data_1537224
loop_
_publ_author_name
'Lacks, D.J.'
'Gordon, R.G.'

_publ_section_title
;
 Crystal-structure calculations with distorted ions
;
_journal_name_full 'Physical Review, Serie 3. B - Condensed Matter (18,1978-)'
_journal_page_first 2889
_journal_page_last 2908
_journal_volume 48
_journal_year 1993
_chemical_formula_sum 'O2 Ti'
_chemical_name_systematic 'Ti O2'
_space_group_IT_number 152
_symmetry_space_group_name_Hall 'P 31 2"'
_symmetry_space_group_name_H-M 'P 31 2 1'
_cell_angle_alpha 90
_cell_angle_beta 90
_cell_angle_gamma 120
_cell_formula_units_Z 3
_cell_length_a 5.291
_cell_length_b 5.291
_cell_length_c 6.133
_cell_volume 148.689
_citation_journal_id_ASTM PRBMDO
_cod_data_source_file Lacks_PRBMDO_1993_1889.cif
_cod_data_source_block O2Ti1
_cod_original_cell_volume 148.6891
_cod_original_formula_sum 'O2 Ti1'
_cod_database_code 1537224

loop_
_symmetry_equiv_pos_as_xyz
x,y,z
-y,x-y,z+1/3
-x+y,-x,z+2/3
y,x,-z
-x,-x+y,-z+1/3
x-y,-y,-z+2/3

loop_
_atom_site_label
_atom_site_type_symbol
_atom_site_fract_x
_atom_site_fract_y
_atom_site_fract_z
_atom_site_occupancy
_atom_site_U_iso_or_equiv
O1 O-2 0.408 0.303 0.215 1 0.0
Ti1 Ti+4 0.453 0 0.3333 1 0.0
